data_4306150
loop_
_publ_author_name
'Evan G. Moore'
'Michael Seitz'
'Kenneth N. Raymond'

_publ_contact_author_address
;Department of Chemistry
University of California
Berkeley, CA 947020-1460
;
_publ_contact_author_email raymond@socrates.berkeley.edu
_publ_contact_author_fax +1-510-486-5283
_publ_contact_author_name 'Kenneth N. Raymond'
_publ_section_title
;
Use of YbIII-Centered Near-Infrared (NIR) Luminescence To Determine the
Hydration State of a 3,2-HOPO-Based MRI Contrast Agent(1)
;
_journal_name_full 'Inorganic Chemistry'
_journal_page_first 8571
_journal_page_last 8573
_journal_paper_doi 10.1021/ic801060x
_journal_volume 47
_journal_year 2008
_chemical_formula_moiety 'C27 H30 N7 O9 Yb, H2O'
_chemical_formula_sum 'C27 H34 N7 O11 Yb'
_chemical_formula_weight 805.639
_chemical_name_systematic
;
 ?
;
_space_group_IT_number 2
_symmetry_cell_setting triclinic
_symmetry_space_group_name_Hall '-P 1'
_symmetry_space_group_name_H-M 'P -1'
_atom_sites_solution_hydrogens geom
_atom_sites_solution_primary direct
_atom_sites_solution_secondary difmap
_audit_creation_method SHELXL-97
_cell_angle_alpha 84.1570(10)
_cell_angle_beta 79.1390(10)
_cell_angle_gamma 66.1760(10)
_cell_formula_units_Z 2
_cell_length_a 10.1056(7)
_cell_length_b 10.6100(7)
_cell_length_c 16.8122(11)
_cell_measurement_temperature 293(2)
_cell_volume 1618.81(19)
_computing_cell_refinement 'SAINT V7.07B (Bruker)'
_computing_data_collection 'SMART V5.059 (Bruker)'
_computing_data_reduction 'SAINT V7.07B (Bruker)'
_computing_structure_refinement 'SHELXL-97 (Sheldrick, 1997)'
_computing_structure_solution 'SIR-92 (Altomare, 1993)'
_diffrn_ambient_temperature 189(2)
_diffrn_detector_area_resol_mean 83.23
_diffrn_measured_fraction_theta_full 0.973
_diffrn_measured_fraction_theta_max 0.973
_diffrn_measurement_device_type 'Siemens Smart CCD'
_diffrn_measurement_method \w-scan
_diffrn_radiation_monochromator graphite
_diffrn_radiation_source 'fine-focus sealed tube'
_diffrn_radiation_type MoK\a
_diffrn_radiation_wavelength 0.71073
_diffrn_reflns_av_R_equivalents 0.0169
_diffrn_reflns_av_sigmaI/netI 0.0315
_diffrn_reflns_limit_h_max 10
_diffrn_reflns_limit_h_min -12
_diffrn_reflns_limit_k_max 11
_diffrn_reflns_limit_k_min -13
_diffrn_reflns_limit_l_max 17
_diffrn_reflns_limit_l_min -21
_diffrn_reflns_number 10489
_diffrn_reflns_theta_full 26.40
_diffrn_reflns_theta_max 26.40
_diffrn_reflns_theta_min 2.10
_diffrn_standards_decay_% 0
_diffrn_standards_interval_count 0
_diffrn_standards_interval_time 0
_diffrn_standards_number 0
_exptl_absorpt_coefficient_mu 2.948
_exptl_absorpt_correction_T_max 0.92
_exptl_absorpt_correction_T_min 0.78
_exptl_absorpt_correction_type empirical
_exptl_absorpt_process_details 'SADABS (Bruker 2005)'
_exptl_crystal_colour colorless
_exptl_crystal_density_diffrn 1.579
_exptl_crystal_density_method 'not measured'
_exptl_crystal_description brick
_exptl_crystal_F_000 766
_exptl_crystal_size_max 0.15
_exptl_crystal_size_mid 0.15
_exptl_crystal_size_min 0.15
_refine_diff_density_max 0.920
_refine_diff_density_min -0.723
_refine_diff_density_rms 0.100
_refine_ls_extinction_method none
_refine_ls_goodness_of_fit_ref 1.021
_refine_ls_hydrogen_treatment mixed
_refine_ls_matrix_type full
_refine_ls_number_parameters 456
_refine_ls_number_reflns 6466
_refine_ls_number_restraints 0
_refine_ls_restrained_S_all 1.021
_refine_ls_R_factor_all 0.0282
_refine_ls_R_factor_gt 0.0247
_refine_ls_shift/su_max 0.002
_refine_ls_shift/su_mean 0.000
_refine_ls_structure_factor_coef Fsqd
_refine_ls_weighting_details 'calc w=1/[\s^2^(Fo^2^)+(0.0423P)^2^+0.0000P] where P=(Fo^2^+2Fc^2^)/3'
_refine_ls_weighting_scheme calc
_refine_ls_wR_factor_gt 0.0619
_refine_ls_wR_factor_ref 0.0628
_reflns_number_gt 5871
_reflns_number_total 6466
_reflns_threshold_expression >2sigma(I)
_cod_data_source_file ic801060x_si_002.cif
_cod_data_source_block yb32hp
_cod_database_code 4306150

loop_
_symmetry_equiv_pos_as_xyz
'x, y, z'
'-x, -y, -z'

loop_
_atom_site_label
_atom_site_type_symbol
_atom_site_fract_x
_atom_site_fract_y
_atom_site_fract_z
_atom_site_U_iso_or_equiv
_atom_site_adp_type
_atom_site_occupancy
_atom_site_symmetry_multiplicity
_atom_site_calc_flag
_atom_site_refinement_flags
_atom_site_disorder_assembly
_atom_site_disorder_group
Yb1 Yb 0.779212(14) 0.140900(13) 0.265242(8) 0.01561(5) Uani 1 1 d . . .
O7 O 0.6185(2) 0.3744(2) 0.25355(15) 0.0267(5) Uani 1 1 d . . .
O6 O 0.9136(2) 0.0154(2) 0.36197(12) 0.0178(4) Uani 1 1 d . . .
C26 C 1.0516(4) -0.1983(3) 0.48192(19) 0.0193(6) Uani 1 1 d . . .
O8 O 0.9083(2) 0.2641(2) 0.30012(14) 0.0227(5) Uani 1 1 d . . .
C10 C 1.0821(4) -0.5263(3) 0.3351(2) 0.0245(7) Uani 1 1 d . . .
H10A H 1.1294 -0.6035 0.3703 0.029 Uiso 1 1 calc R . .
H10B H 1.0729 -0.5630 0.2868 0.029 Uiso 1 1 calc R . .
O3 O 0.8674(3) 0.2328(2) 0.14261(14) 0.0244(5) Uani 1 1 d . . .
O5 O 0.6353(2) 0.1857(2) 0.39233(13) 0.0201(5) Uani 1 1 d . . .
O10 O 1.3273(3) -0.3120(2) 0.04077(14) 0.0295(5) Uani 1 1 d . . .
O4 O 0.9635(2) -0.0276(2) 0.18768(13) 0.0212(5) Uani 1 1 d . . .
O1 O 0.5926(2) 0.1422(2) 0.19870(14) 0.0226(5) Uani 1 1 d . . .
C23 C 0.8991(3) -0.0907(3) 0.49454(19) 0.0180(6) Uani 1 1 d . . .
O11 O 1.1025(3) -0.2790(2) 0.53857(14) 0.0248(5) Uani 1 1 d . . .
O2 O 0.7363(2) -0.0585(2) 0.29290(13) 0.0193(5) Uani 1 1 d . . .
N1 N 0.4975(3) 0.0085(3) 0.14986(17) 0.0244(6) Uani 1 1 d . . .
N2 N 1.0461(3) 0.1952(3) 0.03225(17) 0.0216(6) Uani 1 1 d . . .
O9 O 0.7745(4) -0.4621(3) 0.26226(19) 0.0481(8) Uani 1 1 d . . .
N6 N 1.1274(3) -0.2070(3) 0.40769(17) 0.0208(6) Uani 1 1 d . . .
C24 C 0.8433(3) 0.0032(3) 0.43309(19) 0.0176(6) Uani 1 1 d . . .
C7 C 0.7693(4) -0.3457(3) 0.2748(2) 0.0251(7) Uani 1 1 d . . .
C12 C 1.1609(4) 0.1045(4) -0.0191(2) 0.0239(7) Uani 1 1 d . . .
H12 H 1.2029 0.1379 -0.0659 0.029 Uiso 1 1 calc R . .
N5 N 1.1435(3) -0.2889(3) 0.14637(17) 0.0219(6) Uani 1 1 d . . .
N7 N 1.1728(3) -0.4463(3) 0.31245(16) 0.0206(6) Uani 1 1 d . . .
N4 N 0.8457(3) -0.3277(3) 0.32577(16) 0.0201(6) Uani 1 1 d . . .
N3 N 0.6077(3) 0.0975(3) 0.52099(16) 0.0217(6) Uani 1 1 d . . .
C13 C 1.2126(3) -0.0323(3) -0.00183(19) 0.0206(6) Uani 1 1 d . . .
H13 H 1.2893 -0.0921 -0.0373 0.025 Uiso 1 1 calc R . .
C4 C 0.6755(4) -0.2200(3) 0.2331(2) 0.0216(7) Uani 1 1 d . . .
C14 C 1.1515(3) -0.0865(3) 0.06992(18) 0.0176(6) Uani 1 1 d . . .
C5 C 0.6700(3) -0.0905(3) 0.24414(18) 0.0190(6) Uani 1 1 d . . .
C17 C 1.2146(3) -0.2377(3) 0.08511(19) 0.0207(7) Uani 1 1 d . . .
C27 C 1.2697(3) -0.3172(3) 0.3842(2) 0.0226(7) Uani 1 1 d . . .
H27A H 1.3316 -0.3282 0.4242 0.027 Uiso 1 1 calc R . .
H27B H 1.3163 -0.2929 0.3326 0.027 Uiso 1 1 calc R . .
C2 C 0.5003(4) -0.1209(4) 0.1409(2) 0.0295(8) Uani 1 1 d . . .
H2 H 0.4409 -0.1308 0.1081 0.035 Uiso 1 1 calc R . .
C15 C 1.0336(3) 0.0038(3) 0.12074(18) 0.0176(6) Uani 1 1 d . . .
C22 C 0.8071(4) -0.0857(3) 0.5705(2) 0.0238(7) Uani 1 1 d . . .
H22 H 0.8445 -0.1461 0.6125 0.029 Uiso 1 1 calc R . .
C20 C 0.4530(4) 0.1927(4) 0.5349(2) 0.0307(8) Uani 1 1 d . . .
H20A H 0.4454 0.2800 0.5508 0.046 Uiso 1 1 calc R . .
H20B H 0.3996 0.1553 0.5771 0.046 Uiso 1 1 calc R . .
H20C H 0.4127 0.2050 0.4860 0.046 Uiso 1 1 calc R . .
C18 C 1.1879(4) -0.4363(3) 0.1630(2) 0.0256(7) Uani 1 1 d . . .
H18A H 1.2504 -0.4852 0.1153 0.031 Uiso 1 1 calc R . .
H18B H 1.1014 -0.4576 0.1734 0.031 Uiso 1 1 calc R . .
C3 C 0.5878(4) -0.2327(4) 0.1792(2) 0.0287(8) Uani 1 1 d . . .
H3 H 0.5913 -0.3192 0.1705 0.034 Uiso 1 1 calc R . .
C25 C 0.6889(3) 0.1011(3) 0.44810(19) 0.0186(6) Uani 1 1 d . . .
C28 C 1.2547(4) -0.4527(3) 0.3772(2) 0.0224(7) Uani 1 1 d . . .
H28A H 1.3516 -0.5258 0.3665 0.027 Uiso 1 1 calc R . .
H28B H 1.2048 -0.4750 0.4284 0.027 Uiso 1 1 calc R . .
C19 C 1.2697(3) -0.4878(3) 0.23518(19) 0.0224(7) Uani 1 1 d . . .
H19A H 1.3173 -0.5876 0.2347 0.027 Uiso 1 1 calc R . .
H19B H 1.3454 -0.4519 0.2298 0.027 Uiso 1 1 calc R . .
C21 C 0.6671(4) 0.0051(3) 0.5824(2) 0.0269(7) Uani 1 1 d . . .
H21 H 0.6089 0.0064 0.6325 0.032 Uiso 1 1 calc R . .
C16 C 0.9769(3) 0.1510(3) 0.09876(19) 0.0193(6) Uani 1 1 d . . .
C6 C 0.5841(3) 0.0276(3) 0.19607(19) 0.0206(7) Uani 1 1 d . . .
C11 C 0.9958(4) 0.3437(3) 0.0155(2) 0.0297(8) Uani 1 1 d . . .
H11A H 0.8928 0.3815 0.0131 0.045 Uiso 1 1 calc R . .
H11B H 1.0482 0.3607 -0.0355 0.045 Uiso 1 1 calc R . .
H11C H 1.0134 0.3865 0.0578 0.045 Uiso 1 1 calc R . .
C9 C 0.9301(4) -0.4384(3) 0.3784(2) 0.0217(7) Uani 1 1 d . . .
H9A H 0.8769 -0.4968 0.3977 0.026 Uiso 1 1 calc R . .
H9B H 0.9398 -0.3982 0.4252 0.026 Uiso 1 1 calc R . .
C050 C 0.4000(4) 0.1300(4) 0.1078(3) 0.0365(9) Uani 1 1 d . . .
H05A H 0.3184 0.1844 0.1463 0.055 Uiso 1 1 calc R . .
H05B H 0.3647 0.1001 0.0672 0.055 Uiso 1 1 calc R . .
H05C H 0.4535 0.1845 0.0826 0.055 Uiso 1 1 calc R . .
OS1 O 0.5723(4) -0.5226(4) 0.0988(2) 0.0499(9) Uani 1 1 d . . .
OS2 O 0.3924(5) 0.5365(5) 0.5669(3) 0.1081(18) Uani 1 1 d . . .
H2C H 0.837(4) -0.247(4) 0.335(2) 0.030(11) Uiso 1 1 d . . .
H1 H 1.073(5) -0.237(4) 0.170(3) 0.038(12) Uiso 1 1 d . . .
H3C H 1.082(5) -0.138(5) 0.376(3) 0.052(14) Uiso 1 1 d . . .
HS2 H 0.611(7) -0.578(7) 0.068(4) 0.09(2) Uiso 1 1 d . . .
HS1 H 0.506(7) -0.449(7) 0.069(4) 0.10(2) Uiso 1 1 d . . .

loop_
_atom_site_aniso_label
_atom_site_aniso_U_11
_atom_site_aniso_U_22
_atom_site_aniso_U_33
_atom_site_aniso_U_23
_atom_site_aniso_U_13
_atom_site_aniso_U_12
Yb1 0.01819(8) 0.01233(7) 0.01490(8) -0.00025(5) -0.00501(5) -0.00357(5)
O7 0.0209(11) 0.0164(11) 0.0407(15) -0.0024(10) -0.0091(10) -0.0033(9)
O6 0.0196(11) 0.0175(11) 0.0145(11) 0.0004(8) -0.0030(8) -0.0056(9)
C26 0.0282(17) 0.0145(15) 0.0187(16) -0.0009(12) -0.0096(13) -0.0095(13)
O8 0.0277(12) 0.0213(12) 0.0249(12) 0.0045(9) -0.0128(10) -0.0129(10)
C10 0.0299(18) 0.0134(15) 0.0318(19) 0.0040(13) -0.0114(14) -0.0086(13)
O3 0.0341(13) 0.0138(11) 0.0199(12) 0.0000(9) -0.0034(10) -0.0047(10)
O5 0.0198(11) 0.0175(11) 0.0198(11) -0.0007(9) -0.0047(9) -0.0033(9)
O10 0.0282(13) 0.0245(12) 0.0234(13) -0.0020(10) -0.0013(10) 0.0014(10)
O4 0.0280(12) 0.0174(11) 0.0141(11) 0.0017(9) -0.0008(9) -0.0065(9)
O1 0.0272(12) 0.0155(11) 0.0252(12) -0.0002(9) -0.0103(10) -0.0059(9)
C23 0.0231(16) 0.0132(14) 0.0178(16) -0.0017(12) -0.0063(12) -0.0055(12)
O11 0.0321(13) 0.0194(12) 0.0206(12) 0.0025(9) -0.0114(10) -0.0053(10)
O2 0.0240(11) 0.0175(11) 0.0190(11) 0.0008(9) -0.0084(9) -0.0091(9)
N1 0.0245(14) 0.0232(14) 0.0282(16) 0.0028(12) -0.0119(12) -0.0096(12)
N2 0.0296(15) 0.0193(14) 0.0193(14) 0.0038(11) -0.0082(11) -0.0125(12)
O9 0.077(2) 0.0221(14) 0.063(2) 0.0125(13) -0.0482(18) -0.0245(15)
N6 0.0215(14) 0.0156(13) 0.0234(15) 0.0014(11) -0.0073(11) -0.0042(11)
C24 0.0220(15) 0.0145(14) 0.0189(16) -0.0042(12) -0.0037(12) -0.0088(12)
C7 0.0335(19) 0.0189(17) 0.0285(19) 0.0044(14) -0.0113(15) -0.0145(15)
C12 0.0277(17) 0.0328(19) 0.0163(16) 0.0054(14) -0.0064(13) -0.0174(15)
N5 0.0243(15) 0.0159(14) 0.0196(15) -0.0005(11) -0.0037(12) -0.0019(12)
N7 0.0219(13) 0.0178(13) 0.0216(14) 0.0001(11) -0.0070(11) -0.0060(11)
N4 0.0224(14) 0.0193(14) 0.0200(14) 0.0003(11) -0.0056(11) -0.0089(11)
N3 0.0215(14) 0.0195(14) 0.0212(14) -0.0036(11) 0.0001(11) -0.0060(11)
C13 0.0179(15) 0.0272(17) 0.0170(16) -0.0002(13) -0.0044(12) -0.0085(13)
C4 0.0260(17) 0.0212(16) 0.0215(17) 0.0023(13) -0.0067(13) -0.0126(14)
C14 0.0180(15) 0.0191(15) 0.0142(15) 0.0006(12) -0.0062(12) -0.0046(12)
C5 0.0176(15) 0.0223(16) 0.0157(15) 0.0002(12) -0.0017(12) -0.0072(13)
C17 0.0230(16) 0.0191(16) 0.0184(16) -0.0018(13) -0.0106(13) -0.0032(13)
C27 0.0179(15) 0.0206(16) 0.0281(18) -0.0007(13) -0.0070(13) -0.0051(13)
C2 0.0351(19) 0.0304(19) 0.032(2) 0.0020(15) -0.0160(16) -0.0183(16)
C15 0.0220(15) 0.0178(15) 0.0146(15) -0.0003(12) -0.0060(12) -0.0082(13)
C22 0.0339(18) 0.0225(17) 0.0162(16) 0.0031(13) -0.0063(13) -0.0123(14)
C20 0.0214(17) 0.0292(19) 0.034(2) -0.0057(15) 0.0042(14) -0.0048(15)
C18 0.0323(18) 0.0141(15) 0.0285(19) -0.0013(13) -0.0081(14) -0.0055(14)
C3 0.038(2) 0.0255(18) 0.032(2) 0.0007(15) -0.0149(16) -0.0187(16)
C25 0.0220(16) 0.0187(15) 0.0177(16) -0.0031(12) -0.0034(12) -0.0099(13)
C28 0.0229(16) 0.0203(16) 0.0221(17) 0.0023(13) -0.0114(13) -0.0040(13)
C19 0.0238(16) 0.0155(15) 0.0236(17) -0.0014(13) -0.0057(13) -0.0023(13)
C21 0.0367(19) 0.0269(18) 0.0163(16) 0.0000(13) 0.0031(14) -0.0151(15)
C16 0.0264(16) 0.0196(16) 0.0157(15) 0.0020(12) -0.0101(13) -0.0105(13)
C6 0.0202(15) 0.0217(16) 0.0191(16) -0.0011(13) -0.0040(12) -0.0070(13)
C11 0.044(2) 0.0187(17) 0.0294(19) 0.0068(14) -0.0116(16) -0.0147(16)
C9 0.0275(17) 0.0202(16) 0.0203(17) 0.0052(13) -0.0077(13) -0.0119(14)
C050 0.037(2) 0.0252(19) 0.051(3) 0.0061(17) -0.0288(19) -0.0081(16)
OS1 0.0466(19) 0.0432(19) 0.0356(17) -0.0058(15) -0.0132(14) 0.0110(15)
OS2 0.083(3) 0.081(3) 0.162(5) -0.038(3) -0.039(3) -0.017(3)

loop_
_atom_type_symbol
_atom_type_description
_atom_type_scat_dispersion_real
_atom_type_scat_dispersion_imag
_atom_type_scat_source
C C 0.0033 0.0016 'International Tables Vol C Tables 4.2.6.8 and 6.1.1.4'
H H 0.0000 0.0000 'International Tables Vol C Tables 4.2.6.8 and 6.1.1.4'
N N 0.0061 0.0033 'International Tables Vol C Tables 4.2.6.8 and 6.1.1.4'
O O 0.0106 0.0060 'International Tables Vol C Tables 4.2.6.8 and 6.1.1.4'
Yb Yb -0.3850 5.5486 'International Tables Vol C Tables 4.2.6.8 and 6.1.1.4'

loop_
_geom_angle_atom_site_label_1
_geom_angle_atom_site_label_2
_geom_angle_atom_site_label_3
_geom_angle
_geom_angle_site_symmetry_1
_geom_angle_site_symmetry_3
_geom_angle_publ_flag
O6 Yb1 O4 79.79(8) . . ?
O6 Yb1 O2 71.98(7) . . ?
O4 Yb1 O2 72.90(8) . . ?
O6 Yb1 O5 70.10(7) . . ?
O4 Yb1 O5 143.77(7) . . ?
O2 Yb1 O5 78.85(8) . . ?
O6 Yb1 O8 71.73(7) . . ?
O4 Yb1 O8 100.94(8) . . ?
O2 Yb1 O8 143.71(8) . . ?
O5 Yb1 O8 88.56(8) . . ?
O6 Yb1 O1 139.41(7) . . ?
O4 Yb1 O1 94.60(8) . . ?
O2 Yb1 O1 68.00(7) . . ?
O5 Yb1 O1 95.41(8) . . ?
O8 Yb1 O1 147.76(8) . . ?
O6 Yb1 O7 133.45(8) . . ?
O4 Yb1 O7 139.70(8) . . ?
O2 Yb1 O7 131.78(8) . . ?
O5 Yb1 O7 76.47(8) . . ?
O8 Yb1 O7 76.06(8) . . ?
O1 Yb1 O7 73.86(8) . . ?
O6 Yb1 O3 126.41(8) . . ?
O4 Yb1 O3 68.34(7) . . ?
O2 Yb1 O3 131.22(8) . . ?
O5 Yb1 O3 146.98(7) . . ?
O8 Yb1 O3 73.48(8) . . ?
O1 Yb1 O3 86.58(8) . . ?
O7 Yb1 O3 72.46(8) . . ?
O6 Yb1 C25 48.94(8) . . ?
O4 Yb1 C25 122.83(8) . . ?
O2 Yb1 C25 68.89(8) . . ?
O5 Yb1 C25 21.98(8) . . ?
O8 Yb1 C25 86.89(8) . . ?
O1 Yb1 C25 108.10(8) . . ?
O7 Yb1 C25 97.34(8) . . ?
O3 Yb1 C25 159.46(8) . . ?
O6 Yb1 C24 21.70(8) . . ?
O4 Yb1 C24 97.43(8) . . ?
O2 Yb1 C24 65.47(7) . . ?
O5 Yb1 C24 49.38(7) . . ?
O8 Yb1 C24 80.44(8) . . ?
O1 Yb1 C24 125.51(8) . . ?
O7 Yb1 C24 120.96(8) . . ?
O3 Yb1 C24 146.71(8) . . ?
C25 Yb1 C24 27.63(8) . . ?
O6 Yb1 C6 119.56(8) . . ?
O4 Yb1 C6 82.28(8) . . ?
O2 Yb1 C6 47.59(8) . . ?
O5 Yb1 C6 95.19(8) . . ?
O8 Yb1 C6 168.70(8) . . ?
O1 Yb1 C6 21.29(8) . . ?
O7 Yb1 C6 94.43(8) . . ?
O3 Yb1 C6 98.04(8) . . ?
C25 Yb1 C6 100.54(8) . . ?
C24 Yb1 C6 110.04(8) . . ?
O6 Yb1 C16 112.22(8) . . ?
O4 Yb1 C16 47.61(8) . . ?
O2 Yb1 C16 115.40(8) . . ?
O5 Yb1 C16 165.73(8) . . ?
O8 Yb1 C16 79.23(8) . . ?
O1 Yb1 C16 91.15(8) . . ?
O7 Yb1 C16 93.29(8) . . ?
O3 Yb1 C16 20.87(8) . . ?
C25 Yb1 C16 159.96(8) . . ?
C24 Yb1 C16 133.92(8) . . ?
C6 Yb1 C16 95.50(8) . . ?
C24 O6 Yb1 117.66(18) . . ?
O11 C26 N6 122.2(3) . . ?
O11 C26 C23 120.9(3) . . ?
N6 C26 C23 116.8(3) . . ?
N7 C10 C9 111.4(3) . . ?
C16 O3 Yb1 116.86(19) . . ?
C25 O5 Yb1 114.76(19) . . ?
C15 O4 Yb1 120.75(18) . . ?
C6 O1 Yb1 115.8(2) . . ?
C24 C23 C22 119.0(3) . . ?
C24 C23 C26 121.5(3) . . ?
C22 C23 C26 119.5(3) . . ?
C5 O2 Yb1 118.46(19) . . ?
C6 N1 C2 121.6(3) . . ?
C6 N1 C050 118.2(3) . . ?
C2 N1 C050 120.1(3) . . ?
C16 N2 C12 121.9(3) . . ?
C16 N2 C11 117.9(3) . . ?
C12 N2 C11 120.2(3) . . ?
C26 N6 C27 122.8(3) . . ?
O6 C24 C23 126.7(3) . . ?
O6 C24 C25 114.7(3) . . ?
C23 C24 C25 118.6(3) . . ?
O6 C24 Yb1 40.64(14) . . ?
C23 C24 Yb1 163.4(2) . . ?
C25 C24 Yb1 75.26(17) . . ?
O9 C7 N4 122.3(3) . . ?
O9 C7 C4 121.0(3) . . ?
N4 C7 C4 116.7(3) . . ?
C13 C12 N2 120.5(3) . . ?
C17 N5 C18 122.3(3) . . ?
C19 N7 C10 112.1(3) . . ?
C19 N7 C28 111.6(2) . . ?
C10 N7 C28 111.0(3) . . ?
C7 N4 C9 123.3(3) . . ?
C25 N3 C21 121.4(3) . . ?
C25 N3 C20 118.7(3) . . ?
C21 N3 C20 119.9(3) . . ?
C12 C13 C14 121.1(3) . . ?
C5 C4 C3 118.5(3) . . ?
C5 C4 C7 122.4(3) . . ?
C3 C4 C7 119.1(3) . . ?
C15 C14 C13 118.7(3) . . ?
C15 C14 C17 123.3(3) . . ?
C13 C14 C17 118.0(3) . . ?
O2 C5 C4 127.1(3) . . ?
O2 C5 C6 113.4(3) . . ?
C4 C5 C6 119.5(3) . . ?
O2 C5 Yb1 40.26(14) . . ?
C4 C5 Yb1 159.3(2) . . ?
C6 C5 Yb1 75.61(17) . . ?
O10 C17 N5 122.6(3) . . ?
O10 C17 C14 120.1(3) . . ?
N5 C17 C14 117.3(3) . . ?
N6 C27 C28 111.1(3) . . ?
C3 C2 N1 121.0(3) . . ?
O4 C15 C14 127.0(3) . . ?
O4 C15 C16 114.2(3) . . ?
C14 C15 C16 118.9(3) . . ?
O4 C15 Yb1 38.51(14) . . ?
C14 C15 Yb1 165.3(2) . . ?
C16 C15 Yb1 75.77(17) . . ?
C21 C22 C23 120.9(3) . . ?
N5 C18 C19 113.4(3) . . ?
C2 C3 C4 120.8(3) . . ?
O5 C25 N3 121.5(3) . . ?
O5 C25 C24 119.6(3) . . ?
N3 C25 C24 118.9(3) . . ?
O5 C25 Yb1 43.26(14) . . ?
N3 C25 Yb1 161.9(2) . . ?
C24 C25 Yb1 77.11(17) . . ?
N7 C28 C27 112.1(3) . . ?
N7 C19 C18 112.4(3) . . ?
C22 C21 N3 121.1(3) . . ?
O3 C16 N2 121.8(3) . . ?
O3 C16 C15 119.4(3) . . ?
N2 C16 C15 118.8(3) . . ?
O3 C16 Yb1 42.28(15) . . ?
N2 C16 Yb1 163.0(2) . . ?
C15 C16 Yb1 77.34(17) . . ?
O1 C6 N1 122.2(3) . . ?
O1 C6 C5 119.7(3) . . ?
N1 C6 C5 118.1(3) . . ?
O1 C6 Yb1 42.92(15) . . ?
N1 C6 Yb1 163.3(2) . . ?
C5 C6 Yb1 77.29(17) . . ?
N4 C9 C10 112.4(3) . . ?

loop_
_geom_bond_atom_site_label_1
_geom_bond_atom_site_label_2
_geom_bond_distance
_geom_bond_site_symmetry_2
_geom_bond_publ_flag
Yb1 O6 2.279(2) . ?
Yb1 O4 2.288(2) . ?
Yb1 O2 2.312(2) . ?
Yb1 O5 2.320(2) . ?
Yb1 O8 2.361(2) . ?
Yb1 O1 2.362(2) . ?
Yb1 O7 2.363(2) . ?
Yb1 O3 2.366(2) . ?
Yb1 C25 3.074(3) . ?
Yb1 C24 3.099(3) . ?
Yb1 C6 3.122(3) . ?
Yb1 C16 3.137(3) . ?
O6 C24 1.294(4) . ?
C26 O11 1.252(4) . ?
C26 N6 1.326(4) . ?
C26 C23 1.493(4) . ?
C10 N7 1.462(4) . ?
C10 C9 1.523(5) . ?
O3 C16 1.253(4) . ?
O5 C25 1.267(4) . ?
O10 C17 1.244(4) . ?
O4 C15 1.301(4) . ?
O1 C6 1.259(4) . ?
C23 C24 1.390(4) . ?
C23 C22 1.422(4) . ?
O2 C5 1.298(4) . ?
N1 C6 1.357(4) . ?
N1 C2 1.385(4) . ?
N1 C050 1.478(4) . ?
N2 C16 1.350(4) . ?
N2 C12 1.381(4) . ?
N2 C11 1.463(4) . ?
O9 C7 1.252(4) . ?
N6 C27 1.453(4) . ?
C24 C25 1.474(4) . ?
C7 N4 1.331(4) . ?
C7 C4 1.486(4) . ?
C12 C13 1.350(5) . ?
N5 C17 1.339(4) . ?
N5 C18 1.454(4) . ?
N7 C19 1.459(4) . ?
N7 C28 1.468(4) . ?
N4 C9 1.468(4) . ?
N3 C25 1.347(4) . ?
N3 C21 1.393(4) . ?
N3 C20 1.467(4) . ?
C13 C14 1.425(4) . ?
C4 C5 1.382(4) . ?
C4 C3 1.431(5) . ?
C14 C15 1.389(4) . ?
C14 C17 1.482(4) . ?
C5 C6 1.469(4) . ?
C27 C28 1.524(4) . ?
C2 C3 1.347(5) . ?
C15 C16 1.464(4) . ?
C22 C21 1.342(5) . ?
C18 C19 1.527(5) . ?
